data_2312734
loop_
_publ_author_name
'Hollenw&#xe4;ger, Dirk'
'Bockmair, Valentin'
'Kornath, Andreas J.'

_publ_section_title
;
 The crystal structures of methyl prop-2-ynoate, dimethyl fumarate and
 their protonated species.
;
_journal_coeditor_code OJ3025
_journal_issue 1
_journal_name_full 'Acta crystallographica. Section C, Structural chemistry'
_journal_paper_doi 10.1107/S2053229624011653
_journal_volume 81
_journal_year 2025
_chemical_formula_iupac '0.5C6 H10 O4 2+, Sb2 F11 -'
_chemical_formula_moiety '0.5(C6 H10 O4 2+), F11 Sb2 -'
_chemical_formula_sum 'C3 H5 F11 O2 Sb2'
_chemical_formula_weight 525.57
_chemical_name_systematic
;
Hemi{[1,4-dimethoxy-4-oxidaniumylidenebut-2-en-1-ylidene]oxidanium}
undecafluorodiarsenate
;
_space_group_crystal_system orthorhombic
_space_group_IT_number 61
_space_group_name_Hall '-P 2ac 2ab'
_space_group_name_H-M_alt 'P b c a'
_atom_sites_solution_hydrogens mixed
_atom_sites_solution_primary direct
_atom_sites_solution_secondary difmap
_audit_creation_method SHELXL-2018/3
_cell_angle_alpha 90
_cell_angle_beta 90
_cell_angle_gamma 90
_cell_formula_units_Z 8
_cell_length_a 7.8461(6)
_cell_length_b 15.1531(11)
_cell_length_c 19.5536(17)
_cell_measurement_reflns_used 3099
_cell_measurement_temperature 101(2)
_cell_measurement_theta_max 31.4330
_cell_measurement_theta_min 3.0730
_cell_volume 2324.8(3)
_computing_cell_refinement
;
CrysAlis PRO (Rigaku OD, 2020)
;
_computing_data_collection
;
CrysAlis PRO (Rigaku OD, 2020)
;
_computing_data_reduction
;
CrysAlis PRO (Rigaku OD, 2020)
;
_computing_molecular_graphics
;
ORTEP-3 for Windows (Farrugia, 2012)
;
_computing_publication_material
;
PLATON (Spek, 2020)
;
_computing_structure_refinement
;
SHELXL2018 (Sheldrick, 2015<i>b</i>)
;
_computing_structure_solution
;
SHELXT (Sheldrick, 2015<i>a</i>)
;
_diffrn_ambient_temperature 101(2)
_diffrn_detector 'CCD plate'
_diffrn_detector_area_resol_mean 15.9809
_diffrn_measured_fraction_theta_full 0.999
_diffrn_measured_fraction_theta_max 0.923
_diffrn_measurement_device 'CCD camera on \k-goniostat'
_diffrn_measurement_device_type 'Rigaku Xcalibur Sapphire3'
_diffrn_measurement_method '\w scans'
_diffrn_radiation_monochromator graphite
_diffrn_radiation_source 'Enhance (Mo) X-ray Source'
_diffrn_radiation_type 'Mo K\a'
_diffrn_radiation_wavelength 0.71073
_diffrn_reflns_av_R_equivalents 0.0526
_diffrn_reflns_av_unetI/netI 0.0541
_diffrn_reflns_limit_h_max 11
_diffrn_reflns_limit_h_min -11
_diffrn_reflns_limit_k_max 18
_diffrn_reflns_limit_k_min -22
_diffrn_reflns_limit_l_max 29
_diffrn_reflns_limit_l_min -19
_diffrn_reflns_number 13316
_diffrn_reflns_theta_full 25.242
_diffrn_reflns_theta_max 32.201
_diffrn_reflns_theta_min 2.883
_diffrn_source_current 40
_diffrn_source_voltage 50
_exptl_absorpt_coefficient_mu 4.786
_exptl_absorpt_correction_T_max 1.00000
_exptl_absorpt_correction_T_min 0.80661
_exptl_absorpt_correction_type multi-scan
_exptl_absorpt_process_details
;
(CrysAlis PRO; Rigaku OD, 2020)
;
_exptl_crystal_colour colorless
_exptl_crystal_density_diffrn 3.003
_exptl_crystal_density_method 'not measured'
_exptl_crystal_description needle
_exptl_crystal_F_000 1920
_exptl_crystal_size_max 0.247
_exptl_crystal_size_mid 0.109
_exptl_crystal_size_min 0.049
_refine_diff_density_max 1.088
_refine_diff_density_min -1.007
_refine_ls_extinction_method none
_refine_ls_goodness_of_fit_ref 1.040
_refine_ls_hydrogen_treatment mixed
_refine_ls_matrix_type full
_refine_ls_number_parameters 169
_refine_ls_number_reflns 3784
_refine_ls_number_restraints 0
_refine_ls_restrained_S_all 1.040
_refine_ls_R_factor_all 0.0568
_refine_ls_R_factor_gt 0.0362
_refine_ls_shift/su_max 0.002
_refine_ls_shift/su_mean 0.000
_refine_ls_structure_factor_coef Fsqd
_refine_ls_weighting_details 'w=1/[\s^2^(Fo^2^)+(0.0210P)^2^] where P=(Fo^2^+2Fc^2^)/3'
_refine_ls_weighting_scheme calc
_refine_ls_wR_factor_gt 0.0633
_refine_ls_wR_factor_ref 0.0706
_reflns_number_gt 2878
_reflns_number_total 3784
_reflns_threshold_expression 'I > 2\s(I)'
_cod_data_source_file oj3025.cif
_cod_data_source_block VII
_cod_database_code 2312734
_shelx_space_group_comment
;
The symmetry employed for this shelxl refinement is uniquely defined
by the following loop, which should always be used as a source of
symmetry information in preference to the above space-group names.
They are only intended as comments.
;
_shelx_estimated_absorpt_t_min 0.384
_shelx_estimated_absorpt_t_max 0.799

loop_
_space_group_symop_operation_xyz
'x, y, z'
'-x+1/2, -y, z+1/2'
'-x, y+1/2, -z+1/2'
'x+1/2, -y+1/2, -z'
'-x, -y, -z'
'x-1/2, y, -z-1/2'
'x, -y-1/2, z-1/2'
'-x-1/2, y-1/2, z'

loop_
_atom_site_type_symbol
_atom_site_label
_atom_site_fract_x
_atom_site_fract_y
_atom_site_fract_z
_atom_site_U_iso_or_equiv
_atom_site_adp_type
_atom_site_calc_flag
_atom_site_occupancy
_atom_site_disorder_assembly
_atom_site_disorder_group
Sb Sb1 0.53289(3) 0.11951(2) 0.58884(2) 0.01838(7) Uani d 1 . .
Sb Sb2 0.87980(3) 0.29435(2) 0.64518(2) 0.01906(8) Uani d 1 . .
F F6 0.6878(3) 0.20173(15) 0.64187(14) 0.0290(6) Uani d 1 . .
F F4 0.3807(3) 0.04618(14) 0.54353(14) 0.0254(6) Uani d 1 . .
F F11 1.0501(3) 0.37949(16) 0.64744(16) 0.0325(7) Uani d 1 . .
F F7 0.7631(3) 0.34255(15) 0.57101(14) 0.0267(6) Uani d 1 . .
F F1 0.4121(3) 0.22282(15) 0.56555(15) 0.0288(6) Uani d 1 . .
F F8 0.7357(3) 0.35628(15) 0.70374(15) 0.0313(6) Uani d 1 . .
F F2 0.4096(4) 0.11295(17) 0.66985(15) 0.0331(6) Uani d 1 . .
F F3 0.6723(3) 0.13957(15) 0.51323(14) 0.0278(6) Uani d 1 . .
O O2 0.4521(4) 0.52155(17) 0.62437(16) 0.0208(6) Uani d 1 . .
F F5 0.6789(3) 0.03114(16) 0.61891(17) 0.0360(7) Uani d 1 . .
F F10 0.9958(3) 0.21939(16) 0.58552(17) 0.0348(7) Uani d 1 . .
F F9 0.9623(4) 0.23004(17) 0.71862(17) 0.0414(8) Uani d 1 . .
O O1 0.4065(4) 0.37941(18) 0.61581(18) 0.0226(6) Uani d 1 . .
H H1 0.400397 0.339397 0.586174 0.034 Uiso calc 1 . .
C C1 0.4470(5) 0.4521(2) 0.5871(2) 0.0175(8) Uani d 1 . .
C C3 0.4204(6) 0.5136(3) 0.6992(3) 0.0283(10) Uani d 1 . .
H H4 0.312992 0.482094 0.706860 0.043 Uiso calc 1 . .
H H5 0.413086 0.572665 0.719463 0.043 Uiso calc 1 . .
H H3 0.514077 0.480919 0.720535 0.043 Uiso calc 1 . .
C C2 0.4888(5) 0.4604(3) 0.5143(2) 0.0189(9) Uani d 1 . .
H H2 0.498(5) 0.410(3) 0.488(2) 0.006(10) Uiso d 1 . .

loop_
_atom_site_aniso_label
_atom_site_aniso_U_11
_atom_site_aniso_U_22
_atom_site_aniso_U_33
_atom_site_aniso_U_12
_atom_site_aniso_U_13
_atom_site_aniso_U_23
Sb1 0.02181(13) 0.01431(12) 0.01902(15) -0.00328(10) -0.00136(11) 0.00006(12)
Sb2 0.02106(13) 0.01545(12) 0.02066(16) -0.00268(10) -0.00279(11) 0.00125(12)
F6 0.0361(14) 0.0251(12) 0.0258(16) -0.0164(10) -0.0012(12) -0.0014(12)
F4 0.0274(13) 0.0227(11) 0.0260(15) -0.0048(9) -0.0033(11) -0.0063(12)
F11 0.0221(13) 0.0275(13) 0.048(2) -0.0080(10) -0.0049(13) 0.0029(13)
F7 0.0308(14) 0.0278(12) 0.0213(15) 0.0027(10) -0.0024(11) 0.0062(12)
F1 0.0360(15) 0.0194(12) 0.0311(17) 0.0062(10) -0.0033(12) -0.0022(12)
F8 0.0339(15) 0.0317(12) 0.0283(16) -0.0049(11) 0.0051(12) -0.0102(13)
F2 0.0389(16) 0.0416(15) 0.0189(15) -0.0156(12) 0.0049(12) 0.0013(13)
F3 0.0304(14) 0.0282(12) 0.0247(15) -0.0035(10) 0.0094(11) -0.0026(12)
O2 0.0278(15) 0.0178(13) 0.0169(16) -0.0014(11) 0.0022(13) -0.0029(13)
F5 0.0330(14) 0.0241(12) 0.051(2) -0.0011(10) -0.0142(15) 0.0103(14)
F10 0.0333(15) 0.0254(13) 0.046(2) 0.0047(10) 0.0046(13) -0.0071(13)
F9 0.0490(18) 0.0352(15) 0.040(2) -0.0077(13) -0.0171(15) 0.0145(15)
O1 0.0253(15) 0.0161(13) 0.0263(18) 0.0005(11) 0.0040(13) -0.0002(13)
C1 0.0161(18) 0.0158(17) 0.021(2) 0.0045(14) -0.0015(16) -0.0022(18)
C3 0.041(3) 0.027(2) 0.017(2) 0.0022(18) 0.001(2) -0.004(2)
C2 0.0175(19) 0.0186(18) 0.021(2) 0.0007(14) 0.0006(16) -0.0020(18)

loop_
_atom_type_symbol
_atom_type_description
_atom_type_scat_dispersion_real
_atom_type_scat_dispersion_imag
_atom_type_scat_source
C C 0.0033 0.0016 'International Tables Vol C Tables 4.2.6.8 and 6.1.1.4'
H H 0.0000 0.0000 'International Tables Vol C Tables 4.2.6.8 and 6.1.1.4'
O O 0.0106 0.0060 'International Tables Vol C Tables 4.2.6.8 and 6.1.1.4'
F F 0.0171 0.0103 'International Tables Vol C Tables 4.2.6.8 and 6.1.1.4'
Sb Sb -0.5866 1.5461 'International Tables Vol C Tables 4.2.6.8 and 6.1.1.4'

loop_
_geom_angle_atom_site_label_1
_geom_angle_atom_site_label_2
_geom_angle_atom_site_label_3
_geom_angle_site_symmetry_1
_geom_angle_site_symmetry_3
_geom_angle
_geom_angle_publ_flag
F4 Sb1 F5 . . 96.68(11) ?
F4 Sb1 F2 . . 92.29(12) ?
F5 Sb1 F2 . . 90.73(14) ?
F4 Sb1 F3 . . 95.54(11) ?
F5 Sb1 F3 . . 90.38(13) ?
F2 Sb1 F3 . . 171.91(11) ?
F4 Sb1 F1 . . 93.34(11) ?
F5 Sb1 F1 . . 169.97(12) ?
F2 Sb1 F1 . . 89.34(12) ?
F3 Sb1 F1 . . 88.18(12) ?
F4 Sb1 F6 . . 176.70(11) ?
F5 Sb1 F6 . . 84.91(11) ?
F2 Sb1 F6 . . 84.78(11) ?
F3 Sb1 F6 . . 87.33(11) ?
F1 Sb1 F6 . . 85.11(11) ?
F9 Sb2 F11 . . 95.48(12) ?
F9 Sb2 F8 . . 90.04(14) ?
F11 Sb2 F8 . . 94.12(12) ?
F9 Sb2 F7 . . 168.79(11) ?
F11 Sb2 F7 . . 95.72(12) ?
F8 Sb2 F7 . . 89.00(12) ?
F9 Sb2 F10 . . 89.65(14) ?
F11 Sb2 F10 . . 94.98(12) ?
F8 Sb2 F10 . . 170.88(11) ?
F7 Sb2 F10 . . 89.53(13) ?
F9 Sb2 F6 . . 85.50(11) ?
F11 Sb2 F6 . . 178.88(11) ?
F8 Sb2 F6 . . 85.34(11) ?
F7 Sb2 F6 . . 83.29(11) ?
F10 Sb2 F6 . . 85.55(11) ?
Sb1 F6 Sb2 . . 150.90(15) ?
C1 O2 C3 . . 119.2(3) ?
O1 C1 O2 . . 117.7(4) ?
O1 C1 C2 . . 123.8(4) ?
O2 C1 C2 . . 118.4(4) ?
C2 C2 C1 5_666 . 120.8(5) ?

loop_
_geom_bond_atom_site_label_1
_geom_bond_atom_site_label_2
_geom_bond_site_symmetry_2
_geom_bond_distance
_geom_bond_publ_flag
Sb1 F4 . 1.856(2) ?
Sb1 F5 . 1.858(2) ?
Sb1 F2 . 1.859(3) ?
Sb1 F3 . 1.864(3) ?
Sb1 F1 . 1.886(2) ?
Sb1 F6 . 2.026(2) ?
Sb2 F9 . 1.852(3) ?
Sb2 F11 . 1.858(2) ?
Sb2 F8 . 1.863(3) ?
Sb2 F7 . 1.864(3) ?
Sb2 F10 . 1.865(3) ?
Sb2 F6 . 2.060(2) ?
O2 C1 . 1.281(5) ?
O2 C3 . 1.489(6) ?
O1 C1 . 1.277(5) ?
C1 C2 . 1.466(6) ?
C2 C2 5_666 1.334(8) ?

loop_
_geom_hbond_atom_site_label_D
_geom_hbond_atom_site_label_H
_geom_hbond_atom_site_label_A
_geom_hbond_site_symmetry_A
_geom_hbond_distance_DH
_geom_hbond_distance_HA
_geom_hbond_distance_DA
_geom_hbond_angle_DHA
_geom_hbond_publ_flag
O1 H1 F1 . 0.84 1.81 2.569(4) 148.6 yes
C3 H5 F9 8_765 0.98 2.58 3.427(5) 145.1 yes
C3 H3 F8 . 0.98 2.59 3.437(5) 145.0 yes
C2 H2 F10 4_456 0.92(4) 2.43(4) 3.352(5) 175(3) yes

loop_
_geom_torsion_atom_site_label_1
_geom_torsion_atom_site_label_2
_geom_torsion_atom_site_label_3
_geom_torsion_atom_site_label_4
_geom_torsion_site_symmetry_1
_geom_torsion_site_symmetry_2
_geom_torsion_site_symmetry_3
_geom_torsion_site_symmetry_4
_geom_torsion
_geom_torsion_publ_flag
C3 O2 C1 O1 . . . . 3.3(5) ?
C3 O2 C1 C2 . . . . -176.4(4) ?
O1 C1 C2 C2 . . . 5_666 172.3(5) ?
O2 C1 C2 C2 . . . 5_666 -8.1(7) ?
